data_4511822
loop_
_publ_author_name
'Nauha, Elisa'
'Bernstein, Joel'

_publ_section_title
;
 &#x201C;Predicting&#x201D; Crystal Forms of Pharmaceuticals Using
 Hydrogen Bond Propensities: Two Test Cases
;
_journal_issue 9
_journal_name_full 'Crystal Growth &amp; Design'
_journal_page_first 4364
_journal_paper_doi 10.1021/cg500478p
_journal_volume 14
_journal_year 2014
_chemical_absolute_configuration syn
_chemical_formula_moiety 'C7 H17 N O5'
_chemical_formula_sum 'C7 H17 N O5'
_chemical_formula_weight 195.21
_chemical_name_systematic
;
 ?
;
_space_group_crystal_system triclinic
_space_group_IT_number 1
_space_group_name_Hall 'P 1'
_space_group_name_H-M_alt 'P 1'
_symmetry_space_group_name_Hall 'P 1'
_symmetry_space_group_name_H-M 'P 1'
_atom_sites_solution_hydrogens mixed
_audit_creation_method SHELXL-2013
_cell_angle_alpha 104.662(13)
_cell_angle_beta 93.985(14)
_cell_angle_gamma 92.586(14)
_cell_formula_units_Z 1
_cell_length_a 4.819(6)
_cell_length_b 5.131(6)
_cell_length_c 9.627(11)
_cell_measurement_temperature 100(2)
_cell_volume 229.2(5)
_computing_structure_refinement 'SHELXL-2013 (Sheldrick, 2013)'
_diffrn_ambient_temperature 100(2)
_diffrn_measured_fraction_theta_full 0.994
_diffrn_measured_fraction_theta_max 0.927
_diffrn_radiation_type MoK\a
_diffrn_radiation_wavelength 0.71073
_diffrn_reflns_av_R_equivalents 0.0294
_diffrn_reflns_av_unetI/netI 0.0419
_diffrn_reflns_Laue_measured_fraction_full 0.994
_diffrn_reflns_Laue_measured_fraction_max 0.927
_diffrn_reflns_limit_h_max 6
_diffrn_reflns_limit_h_min -6
_diffrn_reflns_limit_k_max 6
_diffrn_reflns_limit_k_min -6
_diffrn_reflns_limit_l_max 12
_diffrn_reflns_limit_l_min -11
_diffrn_reflns_number 3423
_diffrn_reflns_point_group_measured_fraction_full 0.970
_diffrn_reflns_point_group_measured_fraction_max 0.871
_diffrn_reflns_theta_full 25.000
_diffrn_reflns_theta_max 27.083
_diffrn_reflns_theta_min 2.195
_exptl_absorpt_coefficient_mu 0.119
_exptl_absorpt_correction_T_max 0.7455
_exptl_absorpt_correction_T_min 0.6269
_exptl_absorpt_correction_type multi-scan
_exptl_absorpt_process_details sadabs
_exptl_crystal_colour colorless
_exptl_crystal_density_diffrn 1.414
_exptl_crystal_description plate
_exptl_crystal_F_000 106
_exptl_crystal_size_max 0.180
_exptl_crystal_size_mid 0.120
_exptl_crystal_size_min 0.060
_refine_diff_density_max 0.298
_refine_diff_density_min -0.244
_refine_diff_density_rms 0.056
_refine_ls_abs_structure_details
;
 Flack x determined using 757 quotients [(I+)-(I-)]/[(I+)+(I-)]
 (Parsons and Flack (2004), Acta Cryst. A60, s61).
;
_refine_ls_abs_structure_Flack 0.2(7)
_refine_ls_extinction_method none
_refine_ls_goodness_of_fit_ref 1.108
_refine_ls_hydrogen_treatment mixed
_refine_ls_matrix_type full
_refine_ls_number_parameters 137
_refine_ls_number_reflns 1762
_refine_ls_number_restraints 3
_refine_ls_restrained_S_all 1.107
_refine_ls_R_factor_all 0.0365
_refine_ls_R_factor_gt 0.0345
_refine_ls_shift/su_max 0.000
_refine_ls_shift/su_mean 0.000
_refine_ls_structure_factor_coef Fsqd
_refine_ls_weighting_details 'w=1/[\s^2^(Fo^2^)+(0.0440P)^2^+0.0982P] where P=(Fo^2^+2Fc^2^)/3'
_refine_ls_weighting_scheme calc
_refine_ls_wR_factor_gt 0.0922
_refine_ls_wR_factor_ref 0.0984
_reflns_Friedel_coverage 0.878
_reflns_Friedel_fraction_full 0.946
_reflns_Friedel_fraction_max 0.814
_reflns_number_gt 1693
_reflns_number_total 1762
_reflns_threshold_expression 'I > 2\s(I)'
_cod_data_source_file cg500478p_si_001.cif
_cod_data_source_block MEG_II
_cod_depositor_comments 'Adding full bibliography for 4511819--4511822.cif.'
_cod_database_code 4511822
_shelx_space_group_comment
;
The symmetry employed for this shelxl refinement is uniquely defined
by the following loop, which should always be used as a source of
symmetry information in preference to the above space-group names.
They are only intended as comments.
;
_shelx_estimated_absorpt_t_min 0.979
_shelx_estimated_absorpt_t_max 0.993
_shelxl_version_number 2013-4

loop_
_space_group_symop_operation_xyz
'x, y, z'

loop_
_atom_site_label
_atom_site_type_symbol
_atom_site_fract_x
_atom_site_fract_y
_atom_site_fract_z
_atom_site_U_iso_or_equiv
_atom_site_adp_type
_atom_site_occupancy
_atom_site_site_symmetry_order
_atom_site_calc_flag
_atom_site_refinement_flags_posn
_atom_site_refinement_flags_adp
O1 O -0.0807(4) 0.2538(4) 0.3809(2) 0.0146(5) Uani 1 1 d . .
H1 H -0.031(9) 0.118(9) 0.335(5) 0.018 Uiso 1 1 d . U
O2 O 0.4208(5) 0.2433(4) 0.2274(2) 0.0153(5) Uani 1 1 d . .
H2 H 0.544(10) 0.261(9) 0.278(5) 0.018 Uiso 1 1 d . U
O3 O -0.0605(4) 0.7487(4) 0.1937(2) 0.0142(5) Uani 1 1 d . .
H3 H -0.212(10) 0.721(8) 0.148(4) 0.017 Uiso 1 1 d . U
O4 O 0.4400(4) 0.7386(4) 0.0479(2) 0.0136(5) Uani 1 1 d . .
H4 H 0.375(9) 0.880(9) 0.085(5) 0.016 Uiso 1 1 d . U
O5 O 0.1908(5) 0.5866(4) -0.2299(2) 0.0151(5) Uani 1 1 d . .
H5 H 0.315(9) 0.514(9) -0.240(5) 0.018 Uiso 1 1 d . U
N1 N -0.3302(5) 0.2818(5) -0.2979(3) 0.0135(5) Uani 1 1 d . .
H1N H -0.235(8) 0.350(8) -0.357(4) 0.016 Uiso 1 1 d . U
C1 C 0.1270(7) 0.4750(6) 0.4071(3) 0.0146(6) Uani 1 1 d . .
H1A H 0.2660 0.4593 0.4847 0.017 Uiso 1 1 calc R U
H1B H 0.0366 0.6466 0.4410 0.017 Uiso 1 1 calc R U
C2 C 0.2766(6) 0.4844(6) 0.2739(3) 0.0116(6) Uani 1 1 d . .
H2A H 0.4156 0.6433 0.2991 0.014 Uiso 1 1 calc R U
C3 C 0.0793(7) 0.5061(6) 0.1463(3) 0.0130(6) Uani 1 1 d . .
H3A H -0.0609 0.3481 0.1206 0.016 Uiso 1 1 calc R U
C4 C 0.2358(6) 0.5149(6) 0.0135(3) 0.0119(6) Uani 1 1 d . .
H4A H 0.3372 0.3458 -0.0132 0.014 Uiso 1 1 calc R U
C5 C 0.0405(6) 0.5247(6) -0.1184(3) 0.0131(6) Uani 1 1 d . .
H5A H -0.0898 0.6705 -0.0868 0.016 Uiso 1 1 calc R U
C6 C -0.1340(6) 0.2584(6) -0.1787(3) 0.0135(6) Uani 1 1 d . .
H6A H -0.0101 0.1111 -0.2136 0.016 Uiso 1 1 calc R U
H6B H -0.2382 0.2137 -0.1018 0.016 Uiso 1 1 calc R U
C7 C -0.4573(7) 0.0163(7) -0.3789(3) 0.0182(7) Uani 1 1 d . .
H7A H -0.5680 -0.0614 -0.3158 0.027 Uiso 1 1 calc R U
H7B H -0.3104 -0.1036 -0.4138 0.027 Uiso 1 1 calc R U
H7C H -0.5783 0.0368 -0.4611 0.027 Uiso 1 1 calc R U

loop_
_atom_site_aniso_label
_atom_site_aniso_U_11
_atom_site_aniso_U_22
_atom_site_aniso_U_33
_atom_site_aniso_U_23
_atom_site_aniso_U_13
_atom_site_aniso_U_12
O1 0.0144(12) 0.0122(11) 0.0163(11) 0.0021(9) 0.0012(9) 0.0000(9)
O2 0.0135(12) 0.0141(12) 0.0165(12) 0.0016(9) -0.0044(9) 0.0034(9)
O3 0.0101(11) 0.0153(12) 0.0151(11) 0.0003(9) -0.0018(9) 0.0037(8)
O4 0.0105(11) 0.0108(11) 0.0184(11) 0.0021(8) 0.0004(9) -0.0009(8)
O5 0.0143(11) 0.0173(11) 0.0157(10) 0.0075(8) 0.0022(8) 0.0016(8)
N1 0.0136(12) 0.0142(13) 0.0127(12) 0.0044(10) -0.0015(10) -0.0024(10)
C1 0.0164(16) 0.0142(15) 0.0124(15) 0.0030(12) -0.0013(12) 0.0004(12)
C2 0.0115(15) 0.0114(14) 0.0112(15) 0.0022(11) -0.0010(11) 0.0001(11)
C3 0.0130(15) 0.0104(15) 0.0145(15) 0.0014(12) -0.0008(12) 0.0026(11)
C4 0.0098(14) 0.0127(15) 0.0127(15) 0.0026(11) 0.0003(12) -0.0005(11)
C5 0.0126(14) 0.0118(13) 0.0138(14) 0.0018(11) -0.0006(11) 0.0013(11)
C6 0.0151(14) 0.0154(14) 0.0104(13) 0.0040(11) -0.0002(11) 0.0014(12)
C7 0.0199(16) 0.0164(15) 0.0156(15) 0.0009(12) -0.0027(12) -0.0010(12)

loop_
_atom_type_symbol
_atom_type_description
_atom_type_scat_dispersion_real
_atom_type_scat_dispersion_imag
_atom_type_scat_source
C C 0.0033 0.0016 'International Tables Vol C Tables 4.2.6.8 and 6.1.1.4'
H H 0.0000 0.0000 'International Tables Vol C Tables 4.2.6.8 and 6.1.1.4'
N N 0.0061 0.0033 'International Tables Vol C Tables 4.2.6.8 and 6.1.1.4'
O O 0.0106 0.0060 'International Tables Vol C Tables 4.2.6.8 and 6.1.1.4'

loop_
_geom_angle_atom_site_label_1
_geom_angle_atom_site_label_2
_geom_angle_atom_site_label_3
_geom_angle
C1 O1 H1 113(3)
C2 O2 H2 105(3)
C3 O3 H3 106(3)
C4 O4 H4 113(3)
C5 O5 H5 111(3)
C6 N1 C7 111.3(2)
C6 N1 H1N 108(2)
C7 N1 H1N 108(3)
O1 C1 C2 113.0(2)
O1 C1 H1A 109.0
C2 C1 H1A 109.0
O1 C1 H1B 109.0
C2 C1 H1B 109.0
H1A C1 H1B 107.8
O2 C2 C1 109.9(2)
O2 C2 C3 107.2(2)
C1 C2 C3 113.3(2)
O2 C2 H2A 108.8
C1 C2 H2A 108.8
C3 C2 H2A 108.8
O3 C3 C2 106.5(2)
O3 C3 C4 110.3(2)
C2 C3 C4 112.1(2)
O3 C3 H3A 109.3
C2 C3 H3A 109.3
C4 C3 H3A 109.3
O4 C4 C3 110.4(2)
O4 C4 C5 110.4(3)
C3 C4 C5 113.1(3)
O4 C4 H4A 107.6
C3 C4 H4A 107.6
C5 C4 H4A 107.6
O5 C5 C6 109.3(2)
O5 C5 C4 111.8(3)
C6 C5 C4 111.4(2)
O5 C5 H5A 108.1
C6 C5 H5A 108.1
C4 C5 H5A 108.1
N1 C6 C5 109.8(2)
N1 C6 H6A 109.7
C5 C6 H6A 109.7
N1 C6 H6B 109.7
C5 C6 H6B 109.7
H6A C6 H6B 108.2
N1 C7 H7A 109.5
N1 C7 H7B 109.5
H7A C7 H7B 109.5
N1 C7 H7C 109.5
H7A C7 H7C 109.5
H7B C7 H7C 109.5

loop_
_geom_bond_atom_site_label_1
_geom_bond_atom_site_label_2
_geom_bond_distance
O1 C1 1.439(4)
O1 H1 0.78(5)
O2 C2 1.433(4)
O2 H2 0.73(5)
O3 C3 1.429(4)
O3 H3 0.81(5)
O4 C4 1.434(4)
O4 H4 0.81(5)
O5 C5 1.428(4)
O5 H5 0.72(4)
N1 C6 1.468(4)
N1 C7 1.470(4)
N1 H1N 0.88(4)
C1 C2 1.524(4)
C1 H1A 0.9900
C1 H1B 0.9900
C2 C3 1.530(4)
C2 H2A 1.0000
C3 C4 1.538(4)
C3 H3A 1.0000
C4 C5 1.540(4)
C4 H4A 1.0000
C5 C6 1.529(4)
C5 H5A 1.0000
C6 H6A 0.9900
C6 H6B 0.9900
C7 H7A 0.9800
C7 H7B 0.9800
C7 H7C 0.9800

loop_
_geom_hbond_atom_site_label_D
_geom_hbond_atom_site_label_H
_geom_hbond_atom_site_label_A
_geom_hbond_distance_DH
_geom_hbond_distance_HA
_geom_hbond_distance_DA
_geom_hbond_angle_DHA
_geom_hbond_site_symmetry_A
O1 H1 O3 0.78(5) 2.03(5) 2.767(4) 158(4) 1_545
O2 H2 O1 0.73(5) 2.01(5) 2.722(4) 167(5) 1_655
O3 H3 O4 0.81(5) 1.89(5) 2.692(4) 168(4) 1_455
O4 H4 O2 0.81(5) 2.00(5) 2.735(4) 149(4) 1_565
O5 H5 N1 0.72(4) 2.15(4) 2.867(4) 173(5) 1_655
N1 H1N O1 0.88(4) 2.62(4) 3.367(5) 144(3) 1_554
C7 H7A O5 0.98 2.45 3.376(4) 157.6 1_445

loop_
_geom_torsion_atom_site_label_1
_geom_torsion_atom_site_label_2
_geom_torsion_atom_site_label_3
_geom_torsion_atom_site_label_4
_geom_torsion
O1 C1 C2 O2 -61.6(3)
O1 C1 C2 C3 58.2(3)
O2 C2 C3 O3 -179.3(3)
C1 C2 C3 O3 59.3(3)
O2 C2 C3 C4 -58.6(3)
C1 C2 C3 C4 -179.9(3)
O3 C3 C4 O4 60.3(3)
C2 C3 C4 O4 -58.2(3)
O3 C3 C4 C5 -63.9(3)
C2 C3 C4 C5 177.6(2)
O4 C4 C5 O5 44.2(3)
C3 C4 C5 O5 168.4(2)
O4 C4 C5 C6 166.8(2)
C3 C4 C5 C6 -69.0(3)
C7 N1 C6 C5 167.5(3)
O5 C5 C6 N1 -59.7(3)
C4 C5 C6 N1 176.2(2)
